data_2237694
loop_
_publ_author_name
'Hamchaoui, Farida'
'Rebbah, Houria'
'Le Fur, Eric'

_publ_section_title
;
 Ammonium diphosphitoindate(III)
;
_journal_coeditor_code RU2050
_journal_issue 4
_journal_name_full 'Acta Crystallographica Section E'
_journal_page_first i21
_journal_page_last i22
_journal_paper_doi 10.1107/S160053681300771X
_journal_volume 69
_journal_year 2013
_chemical_formula_iupac 'N H4 [In (H P O3)2]'
_chemical_formula_moiety 'N H4 +, H2 In O6 P2'
_chemical_formula_sum 'H6 In N O6 P2'
_chemical_formula_weight 292.82
_chemical_name_systematic
;
Ammonium diphosphitoindate(III)
;
_space_group_IT_number 186
_symmetry_cell_setting hexagonal
_symmetry_space_group_name_Hall 'P 6c -2c'
_symmetry_space_group_name_H-M 'P 63 m c'
_atom_sites_solution_hydrogens geom
_atom_sites_solution_primary direct
_atom_sites_solution_secondary difmap
_audit_creation_method SHELXL-97
_cell_angle_alpha 90.00
_cell_angle_beta 90.00
_cell_angle_gamma 120.00
_cell_formula_units_Z 2
_cell_length_a 5.47050(10)
_cell_length_b 5.47050(10)
_cell_length_c 13.0895(4)
_cell_measurement_reflns_used 1590
_cell_measurement_temperature 293(2)
_cell_measurement_theta_max 42.11
_cell_measurement_theta_min 2.91
_cell_volume 339.241(14)
_computing_cell_refinement 'DIRAX/LSQ (Duisenberg, 1992)'
_computing_data_collection 'COLLECT (Nonius, 1998)'
_computing_data_reduction 'EVALCCD (Duisenberg, 1998)'
_computing_molecular_graphics 'DIAMOND (Brandenburg, 2005)'
_computing_publication_material 'WinGX (Farrugia, 2012)'
_computing_structure_refinement 'SHELXL97 (Sheldrick, 2008)'
_computing_structure_solution 'SIR97 (Altomare <i>et al.</i>,  1999)'
_diffrn_ambient_temperature 293(2)
_diffrn_measured_fraction_theta_full 0.998
_diffrn_measured_fraction_theta_max 0.998
_diffrn_measurement_device_type 'Nonius KappaCCD'
_diffrn_measurement_method 'CCD rotation images, thick slices'
_diffrn_radiation_monochromator graphite
_diffrn_radiation_source 'fine-focus sealed tube'
_diffrn_radiation_type MoK\a
_diffrn_radiation_wavelength 0.71073
_diffrn_reflns_av_R_equivalents 0.0242
_diffrn_reflns_av_sigmaI/netI 0.0178
_diffrn_reflns_limit_h_max 9
_diffrn_reflns_limit_h_min -10
_diffrn_reflns_limit_k_max 9
_diffrn_reflns_limit_k_min -10
_diffrn_reflns_limit_l_max 24
_diffrn_reflns_limit_l_min -24
_diffrn_reflns_number 7774
_diffrn_reflns_theta_full 41.98
_diffrn_reflns_theta_max 41.98
_diffrn_reflns_theta_min 4.30
_exptl_absorpt_coefficient_mu 3.931
_exptl_absorpt_correction_T_max 0.92
_exptl_absorpt_correction_T_min 0.66
_exptl_absorpt_correction_type multi-scan
_exptl_absorpt_process_details '(SADABS; Sheldrick, 2002)'
_exptl_crystal_colour colourless
_exptl_crystal_density_diffrn 2.867
_exptl_crystal_density_method 'not measured'
_exptl_crystal_description block
_exptl_crystal_F_000 280
_exptl_crystal_size_max 0.1
_exptl_crystal_size_mid 0.05
_exptl_crystal_size_min 0.02
_refine_diff_density_max 0.505
_refine_diff_density_min -1.394
_refine_ls_abs_structure_details 'Flack (1983), 459 Friedel pairs'
_refine_ls_abs_structure_Flack -0.01(2)
_refine_ls_extinction_coef 0.092(4)
_refine_ls_extinction_expression Fc^*^=kFc[1+0.001xFc^2^\l^3^/sin(2\q)]^-1/4^
_refine_ls_extinction_method 'SHELXL97 (Sheldrick, 2008)'
_refine_ls_goodness_of_fit_ref 1.262
_refine_ls_hydrogen_treatment mixed
_refine_ls_matrix_type full
_refine_ls_number_parameters 30
_refine_ls_number_reflns 962
_refine_ls_number_restraints 5
_refine_ls_restrained_S_all 1.342
_refine_ls_R_factor_all 0.0194
_refine_ls_R_factor_gt 0.0172
_refine_ls_shift/su_max 0.003
_refine_ls_shift/su_mean 0.000
_refine_ls_structure_factor_coef Fsqd
_refine_ls_weighting_details 'calc w=1/[\s^2^(Fo^2^)+(0.0183P)^2^+0.0737P] where P=(Fo^2^+2Fc^2^)/3'
_refine_ls_weighting_scheme calc
_refine_ls_wR_factor_gt 0.0403
_refine_ls_wR_factor_ref 0.0408
_reflns_number_gt 912
_reflns_number_total 962
_reflns_threshold_expression I>2sigma(I)
_cod_data_source_file ru2050.cif
_cod_data_source_block I
_cod_original_cell_volume 339.240(14)
_cod_database_code 2237694

loop_
_symmetry_equiv_pos_as_xyz
'x, y, z'
'-x, -y, z+1/2'
'-y, x-y, z'
'-x+y, -x, z'
'x-y, x, z+1/2'
'y, -x+y, z+1/2'
'-x+y, y, z'
'x, x-y, z'
'-y, -x, z'
'y, x, z+1/2'
'-x, -x+y, z+1/2'
'x-y, -y, z+1/2'

loop_
_atom_site_type_symbol
_atom_site_label
_atom_site_fract_x
_atom_site_fract_y
_atom_site_fract_z
_atom_site_U_iso_or_equiv
_atom_site_adp_type
_atom_site_calc_flag
_atom_site_refinement_flags
_atom_site_occupancy
_atom_site_symmetry_multiplicity
In In1 -0.3333 0.3333 -0.5985 0.01029(5) Uani d S 1 6
P P1 -0.6667 -0.3333 -0.47231(7) 0.00954(13) Uani d S 1 6
P P2 0.0000 0.0000 -0.65957(6) 0.00968(14) Uani d S 1 6
O O1 -0.15240(16) 0.15240(16) -0.69716(14) 0.0201(3) Uani d S 1 2
O O2 -0.5126(2) -0.0252(4) -0.5013(2) 0.0276(4) Uani d S 1 2
N N1 -0.6667 -0.3333 -0.8024(3) 0.0222(7) Uani d SD 1 6
H HP1 -0.6667 -0.3333 -0.378(9) 0.027 Uiso d S 1 6
H HP2 0.0000 0.0000 -0.553(6) 0.027 Uiso d S 1 6
H HN1 -0.5809(18) -0.162(4) -0.782(3) 0.027 Uiso d SD 1 2
H HN2 -0.6667 -0.3333 -0.8705(8) 0.027 Uiso d SD 1 6

loop_
_atom_site_aniso_label
_atom_site_aniso_U_11
_atom_site_aniso_U_22
_atom_site_aniso_U_33
_atom_site_aniso_U_12
_atom_site_aniso_U_13
_atom_site_aniso_U_23
In1 0.00741(6) 0.00741(6) 0.01606(8) 0.00371(3) 0.000 0.000
P1 0.00840(19) 0.00840(19) 0.0118(3) 0.00420(9) 0.000 0.000
P2 0.00826(19) 0.00826(19) 0.0125(4) 0.00413(9) 0.000 0.000
O1 0.0275(7) 0.0275(7) 0.0188(6) 0.0240(8) -0.0001(2) 0.0001(2)
O2 0.0282(7) 0.0120(7) 0.0374(9) 0.0060(4) 0.0053(4) 0.0106(7)
N1 0.0232(10) 0.0232(10) 0.0203(16) 0.0116(5) 0.000 0.000

loop_
_atom_type_symbol
_atom_type_description
_atom_type_scat_dispersion_real
_atom_type_scat_dispersion_imag
_atom_type_scat_source
O O 0.0106 0.0060 'International Tables Vol C Tables 4.2.6.8 and 6.1.1.4'
P P 0.1023 0.0942 'International Tables Vol C Tables 4.2.6.8 and 6.1.1.4'
In In -0.7276 1.3100 'International Tables Vol C Tables 4.2.6.8 and 6.1.1.4'
N N 0.0061 0.0033 'International Tables Vol C Tables 4.2.6.8 and 6.1.1.4'
H H 0.0000 0.0000 'International Tables Vol C Tables 4.2.6.8 and 6.1.1.4'

loop_
_geom_angle_atom_site_label_1
_geom_angle_atom_site_label_2
_geom_angle_atom_site_label_3
_geom_angle_site_symmetry_1
_geom_angle_site_symmetry_3
_geom_angle
O2 In1 O2 3_565 . 87.75(10)
O2 In1 O2 3_565 4_455 87.75(10)
O2 In1 O2 . 4_455 87.75(10)
O2 In1 O1 3_565 . 92.35(6)
O2 In1 O1 . . 92.35(6)
O2 In1 O1 4_455 . 179.86(9)
O2 In1 O1 3_565 4_455 179.86(9)
O2 In1 O1 . 4_455 92.35(6)
O2 In1 O1 4_455 4_455 92.35(6)
O1 In1 O1 . 4_455 87.55(7)
O2 In1 O1 3_565 3_565 92.35(6)
O2 In1 O1 . 3_565 179.86(10)
O2 In1 O1 4_455 3_565 92.35(6)
O1 In1 O1 . 3_565 87.55(7)
O1 In1 O1 4_455 3_565 87.55(7)
O2 P1 O2 3_455 . 113.89(9)
O2 P1 O2 3_455 4_445 113.89(9)
O2 P1 O2 . 4_445 113.89(9)
O1 P2 O1 3 4 110.12(7)
O1 P2 O1 3 . 110.12(7)
O1 P2 O1 4 . 110.12(7)
P2 O1 In1 . . 124.21(11)
P1 O2 In1 . . 157.74(17)

loop_
_geom_bond_atom_site_label_1
_geom_bond_atom_site_label_2
_geom_bond_site_symmetry_2
_geom_bond_distance
In1 O2 3_565 2.1226(19)
In1 O2 . 2.1226(19)
In1 O2 4_455 2.1226(19)
In1 O1 . 2.1461(17)
In1 O1 4_455 2.1461(17)
In1 O1 3_565 2.1461(17)
P1 O2 3_455 1.5082(18)
P1 O2 . 1.5082(18)
P1 O2 4_445 1.5082(18)
P2 O1 3 1.5255(16)
P2 O1 4 1.5255(16)
P2 O1 . 1.5255(15)

loop_
_geom_hbond_atom_site_label_D
_geom_hbond_atom_site_label_H
_geom_hbond_atom_site_label_A
_geom_hbond_site_symmetry_A
_geom_hbond_distance_DH
_geom_hbond_distance_HA
_geom_hbond_distance_DA
_geom_hbond_angle_DHA
N1 HN1 O1 . 0.86(2) 2.38(2) 3.066(2) 137.8(15)
N1 HN1 O1 4_455 0.86(2) 2.38(2) 3.066(2) 137.8(15)
N1 HN2 O2 5_554 0.891(11) 2.412(8) 3.109(4) 135.23(18)
N1 HN2 O2 2_454 0.891(11) 2.412(8) 3.109(4) 135.23(18)
N1 HN2 O2 6_444 0.891(11) 2.412(8) 3.109(4) 135.23(18)
N1 HN2 O2 10_454 0.891(11) 2.412(8) 3.109(4) 135.23(18)
